data_4108733
loop_
_publ_author_name
'Yasutomo Segawa'
'Yuta Suzuki'
'Makoto Yamashita'
'Kyoko Nozaki'

_publ_section_title
;
 Chemistry of Boryllithium: Synthesis, Structure, and Reactivity
;
_journal_name_full 'Journal of the American Chemical Society'
_journal_page_first 16069
_journal_page_last 16079
_journal_paper_doi 10.1021/ja8057919
_journal_volume 130
_journal_year 2008
_chemical_formula_sum 'C26 H37 B N2 O'
_chemical_formula_weight 404.39
_chemical_name_systematic
; 
 ? 
;
_space_group_IT_number 56
_symmetry_cell_setting orthorhombic
_symmetry_space_group_name_Hall '-P 2ab 2ac'
_symmetry_space_group_name_H-M 'P c c n'
_atom_sites_solution_hydrogens geom
_atom_sites_solution_primary direct
_atom_sites_solution_secondary difmap
_audit_creation_method SHELXL-97
_cell_angle_alpha 90.00
_cell_angle_beta 90.00
_cell_angle_gamma 90.00
_cell_formula_units_Z 8
_cell_length_a 18.522(4)
_cell_length_b 15.505(4)
_cell_length_c 16.871(4)
_cell_measurement_reflns_used 12994
_cell_measurement_temperature 103.1500
_cell_measurement_theta_max 27.4835
_cell_measurement_theta_min 3.0957
_cell_volume 4845(2)
_computing_cell_refinement 'RIGAKU CrystalClear'
_computing_data_collection 'RIGAKU CrystalClear'
_computing_data_reduction 'RIGAKU CrystalClear'
_computing_molecular_graphics ORTEP-III
_computing_structure_refinement 'SHELXL-97 (Sheldrick, 1997)'
_computing_structure_solution SIR-97
_diffrn_ambient_temperature 103(2)
_diffrn_detector_area_resol_mean 7.31
_diffrn_measured_fraction_theta_full 0.943
_diffrn_measured_fraction_theta_max 0.943
_diffrn_measurement_device_type 'RIGAKU/MSC Meacury CCD'
_diffrn_measurement_method 'omega scans'
_diffrn_radiation_monochromator graphite
_diffrn_radiation_source 'fine-focus sealed tube'
_diffrn_radiation_type MoK\a
_diffrn_radiation_wavelength 0.71070
_diffrn_reflns_av_R_equivalents 0.0509
_diffrn_reflns_av_sigmaI/netI 0.0315
_diffrn_reflns_limit_h_max 22
_diffrn_reflns_limit_h_min -22
_diffrn_reflns_limit_k_max 17
_diffrn_reflns_limit_k_min -18
_diffrn_reflns_limit_l_max 19
_diffrn_reflns_limit_l_min -19
_diffrn_reflns_number 28956
_diffrn_reflns_theta_full 25.00
_diffrn_reflns_theta_max 25.00
_diffrn_reflns_theta_min 3.09
_exptl_absorpt_coefficient_mu 0.066
_exptl_absorpt_correction_T_max 0.9772
_exptl_absorpt_correction_T_min 0.9677
_exptl_absorpt_correction_type multi-scan
_exptl_absorpt_process_details 'Jacobson, R. (1998) Private communication'
_exptl_crystal_colour Colorless
_exptl_crystal_density_diffrn 1.109
_exptl_crystal_description Block
_exptl_crystal_F_000 1760
_exptl_crystal_size_max 0.50
_exptl_crystal_size_mid 0.50
_exptl_crystal_size_min 0.35
_refine_diff_density_max 0.313
_refine_diff_density_min -0.283
_refine_diff_density_rms 0.037
_refine_ls_extinction_method none
_refine_ls_goodness_of_fit_ref 1.287
_refine_ls_hydrogen_treatment constr
_refine_ls_matrix_type full
_refine_ls_number_parameters 301
_refine_ls_number_reflns 4024
_refine_ls_number_restraints 0
_refine_ls_restrained_S_all 1.287
_refine_ls_R_factor_all 0.0796
_refine_ls_R_factor_gt 0.0725
_refine_ls_shift/su_max 0.001
_refine_ls_shift/su_mean 0.000
_refine_ls_structure_factor_coef Fsqd
_refine_ls_weighting_details 'calc w=1/[\s^2^(Fo^2^)+(0.0400P)^2^+2.6091P] where P=(Fo^2^+2Fc^2^)/3'
_refine_ls_weighting_scheme calc
_refine_ls_wR_factor_gt 0.1389
_refine_ls_wR_factor_ref 0.1420
_reflns_number_gt 3756
_reflns_number_total 4024
_reflns_threshold_expression >2sigma(I)
_cod_data_source_file ja8057919_si_002_18.cif
_cod_data_source_block 64a
_cod_database_code 4108733

loop_
_symmetry_equiv_pos_as_xyz
'x, y, z'
'-x+1/2, -y+1/2, z'
'x+1/2, -y, -z+1/2'
'-x, y+1/2, -z+1/2'
'-x, -y, -z'
'x-1/2, y-1/2, -z'
'-x-1/2, y, z-1/2'
'x, -y-1/2, z-1/2'

loop_
_atom_site_label
_atom_site_type_symbol
_atom_site_fract_x
_atom_site_fract_y
_atom_site_fract_z
_atom_site_U_iso_or_equiv
_atom_site_adp_type
_atom_site_occupancy
_atom_site_symmetry_multiplicity
_atom_site_calc_flag
_atom_site_refinement_flags
_atom_site_disorder_assembly
_atom_site_disorder_group
B1 B 0.10119(13) 0.07019(15) 0.42749(15) 0.0236(5) Uani 1 1 d . . .
N1 N 0.15722(9) 0.07675(11) 0.36958(10) 0.0229(4) Uani 1 1 d . . .
C1 C 0.19147(12) 0.15656(14) 0.38052(13) 0.0273(5) Uani 1 1 d . . .
H1 H 0.2313 0.1770 0.3504 0.033 Uiso 1 1 calc R . .
C2 C 0.15959(12) 0.19947(14) 0.43971(13) 0.0275(5) Uani 1 1 d . . .
H2 H 0.1729 0.2553 0.4577 0.033 Uiso 1 1 calc R . .
N2 N 0.10350(9) 0.14913(11) 0.47109(10) 0.0230(4) Uani 1 1 d . . .
O1 O 0.05456(9) 0.00266(11) 0.43983(10) 0.0385(4) Uani 1 1 d . . .
H38 H 0.0639 -0.0372 0.4077 0.058 Uiso 1 1 calc R . .
C3 C 0.18120(11) 0.01173(13) 0.31530(12) 0.0222(5) Uani 1 1 d . . .
C4 C 0.23180(12) -0.04886(14) 0.34104(13) 0.0252(5) Uani 1 1 d . . .
C5 C 0.24987(12) -0.11621(14) 0.28973(14) 0.0302(5) Uani 1 1 d . . .
H4 H 0.2838 -0.1586 0.3061 0.036 Uiso 1 1 calc R . .
C6 C 0.21899(13) -0.12181(15) 0.21554(14) 0.0317(6) Uani 1 1 d . . .
H5 H 0.2307 -0.1688 0.1818 0.038 Uiso 1 1 calc R . .
C7 C 0.17103(12) -0.05916(14) 0.19000(14) 0.0299(5) Uani 1 1 d . . .
H6 H 0.1512 -0.0630 0.1382 0.036 Uiso 1 1 calc R . .
C8 C 0.15142(11) 0.00926(13) 0.23880(13) 0.0247(5) Uani 1 1 d . . .
C9 C 0.26733(13) -0.04284(15) 0.42157(13) 0.0317(5) Uani 1 1 d . . .
H7 H 0.2480 0.0097 0.4486 0.038 Uiso 1 1 calc R . .
C10 C 0.34884(14) -0.03221(19) 0.41398(16) 0.0466(7) Uani 1 1 d . . .
H8 H 0.3693 -0.0832 0.3880 0.070 Uiso 1 1 calc R . .
H9 H 0.3701 -0.0258 0.4668 0.070 Uiso 1 1 calc R . .
H10 H 0.3595 0.0192 0.3823 0.070 Uiso 1 1 calc R . .
C11 C 0.24854(15) -0.12032(18) 0.47265(15) 0.0468(7) Uani 1 1 d . . .
H11 H 0.1960 -0.1248 0.4778 0.070 Uiso 1 1 calc R . .
H12 H 0.2701 -0.1133 0.5253 0.070 Uiso 1 1 calc R . .
H13 H 0.2674 -0.1728 0.4479 0.070 Uiso 1 1 calc R . .
C12 C 0.09957(12) 0.07882(15) 0.21065(13) 0.0304(5) Uani 1 1 d . . .
H14 H 0.1123 0.1333 0.2391 0.036 Uiso 1 1 calc R . .
C13 C 0.02170(13) 0.05586(17) 0.23283(16) 0.0424(7) Uani 1 1 d . . .
H15 H 0.0068 0.0040 0.2039 0.064 Uiso 1 1 calc R . .
H16 H -0.0103 0.1039 0.2188 0.064 Uiso 1 1 calc R . .
H17 H 0.0187 0.0450 0.2900 0.064 Uiso 1 1 calc R . .
C14 C 0.10493(16) 0.09667(18) 0.12216(15) 0.0481(7) Uani 1 1 d . . .
H18 H 0.1553 0.1083 0.1081 0.072 Uiso 1 1 calc R . .
H19 H 0.0752 0.1469 0.1088 0.072 Uiso 1 1 calc R . .
H20 H 0.0877 0.0463 0.0926 0.072 Uiso 1 1 calc R . .
C15 C 0.05434(11) 0.17616(13) 0.53143(12) 0.0232(5) Uani 1 1 d . . .
C16 C -0.01075(12) 0.21488(14) 0.50859(13) 0.0269(5) Uani 1 1 d . . .
C17 C -0.06108(13) 0.23267(16) 0.56775(14) 0.0352(6) Uani 1 1 d . . .
H21 H -0.1059 0.2582 0.5538 0.042 Uiso 1 1 calc R . .
C18 C -0.04712(13) 0.21390(17) 0.64629(14) 0.0383(6) Uani 1 1 d . . .
H22 H -0.0826 0.2253 0.6856 0.046 Uiso 1 1 calc R . .
C19 C 0.01841(13) 0.17861(16) 0.66755(14) 0.0355(6) Uani 1 1 d . . .
H23 H 0.0281 0.1671 0.7218 0.043 Uiso 1 1 calc R . .
C20 C 0.07058(12) 0.15952(14) 0.61109(13) 0.0271(5) Uani 1 1 d . A .
C21 C -0.02493(13) 0.24045(15) 0.42329(13) 0.0325(6) Uani 1 1 d . . .
H24 H 0.0097 0.2076 0.3893 0.039 Uiso 1 1 calc R . .
C22 C -0.10077(15) 0.21926(19) 0.39472(16) 0.0456(7) Uani 1 1 d . . .
H25 H -0.1098 0.1574 0.4012 0.068 Uiso 1 1 calc R . .
H26 H -0.1054 0.2348 0.3387 0.068 Uiso 1 1 calc R . .
H27 H -0.1360 0.2519 0.4260 0.068 Uiso 1 1 calc R . .
C23 C -0.00856(16) 0.33649(17) 0.41268(15) 0.0458(7) Uani 1 1 d . . .
H28 H -0.0179 0.3532 0.3576 0.069 Uiso 1 1 calc R . .
H29 H 0.0422 0.3475 0.4256 0.069 Uiso 1 1 calc R . .
H30 H -0.0395 0.3703 0.4481 0.069 Uiso 1 1 calc R . .
C24 C 0.14261(13) 0.12059(15) 0.63433(14) 0.0314(5) Uani 1 1 d . . .
H51 H 0.1789 0.1388 0.5938 0.038 Uiso 0.660(12) 1 calc PR A 1
H52 H 0.1669 0.0998 0.5850 0.038 Uiso 0.340(12) 1 calc PR A 2
C25 C 0.1692(3) 0.1505(5) 0.7135(3) 0.0509(17) Uani 0.660(12) 1 d P A 1
H39 H 0.1675 0.2136 0.7157 0.076 Uiso 0.660(12) 1 calc PR A 1
H40 H 0.2190 0.1309 0.7213 0.076 Uiso 0.660(12) 1 calc PR A 1
H41 H 0.1384 0.1265 0.7553 0.076 Uiso 0.660(12) 1 calc PR A 1
C26 C 0.1382(2) 0.0218(3) 0.6322(4) 0.0408(15) Uani 0.660(12) 1 d P A 1
H42 H 0.1859 -0.0027 0.6437 0.061 Uiso 0.660(12) 1 calc PR A 1
H43 H 0.1225 0.0030 0.5795 0.061 Uiso 0.660(12) 1 calc PR A 1
H44 H 0.1035 0.0018 0.6720 0.061 Uiso 0.660(12) 1 calc PR A 1
C27 C 0.1366(6) 0.0451(10) 0.6908(14) 0.093(7) Uani 0.340(12) 1 d P A 2
H45 H 0.1839 0.0177 0.6968 0.139 Uiso 0.340(12) 1 calc PR A 2
H46 H 0.1020 0.0031 0.6697 0.139 Uiso 0.340(12) 1 calc PR A 2
H47 H 0.1198 0.0657 0.7426 0.139 Uiso 0.340(12) 1 calc PR A 2
C28 C 0.1935(7) 0.1899(9) 0.6744(13) 0.087(6) Uani 0.340(12) 1 d P A 2
H48 H 0.1726 0.2080 0.7251 0.131 Uiso 0.340(12) 1 calc PR A 2
H49 H 0.1981 0.2400 0.6394 0.131 Uiso 0.340(12) 1 calc PR A 2
H50 H 0.2412 0.1646 0.6835 0.131 Uiso 0.340(12) 1 calc PR A 2

loop_
_atom_site_aniso_label
_atom_site_aniso_U_11
_atom_site_aniso_U_22
_atom_site_aniso_U_33
_atom_site_aniso_U_23
_atom_site_aniso_U_13
_atom_site_aniso_U_12
B1 0.0227(13) 0.0219(12) 0.0262(13) 0.0003(10) 0.0006(10) 0.0003(10)
N1 0.0234(9) 0.0199(9) 0.0254(10) -0.0022(7) 0.0032(7) -0.0001(7)
C1 0.0284(12) 0.0223(11) 0.0311(12) -0.0020(9) 0.0064(10) -0.0055(9)
C2 0.0273(12) 0.0232(11) 0.0320(12) -0.0013(10) 0.0035(10) -0.0037(9)
N2 0.0190(9) 0.0240(9) 0.0259(10) -0.0015(8) 0.0029(7) 0.0003(7)
O1 0.0383(10) 0.0265(8) 0.0506(11) -0.0074(8) 0.0141(8) -0.0091(7)
C3 0.0211(11) 0.0216(11) 0.0239(11) -0.0036(9) 0.0040(9) -0.0029(8)
C4 0.0245(11) 0.0241(11) 0.0270(12) 0.0009(9) 0.0036(9) -0.0018(9)
C5 0.0278(13) 0.0258(12) 0.0370(14) -0.0008(10) 0.0026(10) 0.0042(9)
C6 0.0327(13) 0.0259(12) 0.0364(14) -0.0106(10) 0.0032(11) 0.0003(10)
C7 0.0313(13) 0.0309(13) 0.0275(12) -0.0054(10) -0.0021(10) -0.0028(10)
C8 0.0216(11) 0.0232(11) 0.0294(12) -0.0019(9) 0.0017(9) -0.0030(9)
C9 0.0350(13) 0.0298(12) 0.0303(13) -0.0016(10) -0.0029(10) 0.0055(10)
C10 0.0412(16) 0.0563(18) 0.0424(16) 0.0022(13) -0.0094(12) -0.0099(13)
C11 0.0498(17) 0.0543(17) 0.0364(15) 0.0138(13) -0.0030(13) -0.0031(13)
C12 0.0340(13) 0.0274(12) 0.0298(12) -0.0030(10) -0.0032(10) 0.0019(10)
C13 0.0326(14) 0.0428(15) 0.0519(17) -0.0031(13) -0.0087(12) 0.0072(11)
C14 0.0627(19) 0.0462(16) 0.0353(15) 0.0029(12) -0.0054(13) 0.0113(14)
C15 0.0238(11) 0.0211(11) 0.0245(11) -0.0016(9) 0.0037(9) 0.0001(9)
C16 0.0294(12) 0.0253(11) 0.0258(11) -0.0008(9) 0.0016(10) 0.0035(9)
C17 0.0285(13) 0.0433(14) 0.0339(14) -0.0006(11) 0.0005(10) 0.0135(11)
C18 0.0334(14) 0.0496(16) 0.0320(14) -0.0015(11) 0.0091(11) 0.0093(11)
C19 0.0400(15) 0.0426(15) 0.0239(12) 0.0002(11) 0.0022(10) 0.0068(11)
C20 0.0297(12) 0.0243(11) 0.0274(12) 0.0016(9) 0.0003(10) 0.0014(9)
C21 0.0307(13) 0.0393(14) 0.0276(13) 0.0034(10) 0.0027(10) 0.0116(10)
C22 0.0440(16) 0.0542(17) 0.0386(15) 0.0051(13) -0.0069(12) 0.0061(13)
C23 0.0512(17) 0.0456(16) 0.0404(15) 0.0142(13) 0.0025(13) 0.0030(13)
C24 0.0312(13) 0.0335(13) 0.0295(13) 0.0029(10) -0.0023(10) 0.0046(10)
C25 0.045(3) 0.058(4) 0.050(3) -0.011(2) -0.022(2) 0.013(3)
C26 0.033(2) 0.034(2) 0.055(3) 0.008(2) -0.007(2) 0.0083(17)
C27 0.044(6) 0.091(11) 0.143(17) 0.058(11) -0.010(8) 0.012(6)
C28 0.044(7) 0.063(8) 0.155(16) -0.013(9) -0.049(9) 0.016(6)

loop_
_atom_type_symbol
_atom_type_description
_atom_type_scat_dispersion_real
_atom_type_scat_dispersion_imag
_atom_type_scat_source
C C 0.0033 0.0016 'International Tables Vol C Tables 4.2.6.8 and 6.1.1.4'
H H 0.0000 0.0000 'International Tables Vol C Tables 4.2.6.8 and 6.1.1.4'
B B 0.0013 0.0007 'International Tables Vol C Tables 4.2.6.8 and 6.1.1.4'
N N 0.0061 0.0033 'International Tables Vol C Tables 4.2.6.8 and 6.1.1.4'
O O 0.0106 0.0060 'International Tables Vol C Tables 4.2.6.8 and 6.1.1.4'

loop_
_geom_angle_atom_site_label_1
_geom_angle_atom_site_label_2
_geom_angle_atom_site_label_3
_geom_angle
O1 B1 N2 126.4(2)
O1 B1 N1 127.9(2)
N2 B1 N1 105.62(18)
C1 N1 B1 107.54(17)
C1 N1 C3 124.38(17)
B1 N1 C3 127.74(18)
C2 C1 N1 109.72(19)
C2 C1 H1 125.1
N1 C1 H1 125.1
C1 C2 N2 109.38(19)
C1 C2 H2 125.3
N2 C2 H2 125.3
C2 N2 B1 107.73(17)
C2 N2 C15 125.27(17)
B1 N2 C15 126.82(18)
B1 O1 H38 109.5
C4 C3 C8 122.08(19)
C4 C3 N1 118.87(19)
C8 C3 N1 119.01(18)
C3 C4 C5 118.1(2)
C3 C4 C9 122.00(19)
C5 C4 C9 119.9(2)
C6 C5 C4 120.7(2)
C6 C5 H4 119.7
C4 C5 H4 119.7
C5 C6 C7 120.3(2)
C5 C6 H5 119.9
C7 C6 H5 119.9
C6 C7 C8 121.2(2)
C6 C7 H6 119.4
C8 C7 H6 119.4
C7 C8 C3 117.5(2)
C7 C8 C12 121.4(2)
C3 C8 C12 121.06(19)
C4 C9 C11 111.2(2)
C4 C9 C10 111.2(2)
C11 C9 C10 111.1(2)
C4 C9 H7 107.7
C11 C9 H7 107.7
C10 C9 H7 107.7
C9 C10 H8 109.5
C9 C10 H9 109.5
H8 C10 H9 109.5
C9 C10 H10 109.5
H8 C10 H10 109.5
H9 C10 H10 109.5
C9 C11 H11 109.5
C9 C11 H12 109.5
H11 C11 H12 109.5
C9 C11 H13 109.5
H11 C11 H13 109.5
H12 C11 H13 109.5
C8 C12 C14 113.22(19)
C8 C12 C13 110.70(19)
C14 C12 C13 110.1(2)
C8 C12 H14 107.5
C14 C12 H14 107.5
C13 C12 H14 107.5
C12 C13 H15 109.5
C12 C13 H16 109.5
H15 C13 H16 109.5
C12 C13 H17 109.5
H15 C13 H17 109.5
H16 C13 H17 109.5
C12 C14 H18 109.5
C12 C14 H19 109.5
H18 C14 H19 109.5
C12 C14 H20 109.5
H18 C14 H20 109.5
H19 C14 H20 109.5
C16 C15 C20 121.84(19)
C16 C15 N2 118.57(18)
C20 C15 N2 119.51(19)
C17 C16 C15 117.6(2)
C17 C16 C21 120.8(2)
C15 C16 C21 121.50(19)
C18 C17 C16 121.4(2)
C18 C17 H21 119.3
C16 C17 H21 119.3
C19 C18 C17 119.9(2)
C19 C18 H22 120.1
C17 C18 H22 120.1
C18 C19 C20 121.2(2)
C18 C19 H23 119.4
C20 C19 H23 119.4
C19 C20 C15 118.0(2)
C19 C20 C24 121.3(2)
C15 C20 C24 120.7(2)
C16 C21 C22 113.9(2)
C16 C21 C23 109.3(2)
C22 C21 C23 110.9(2)
C16 C21 H24 107.5
C22 C21 H24 107.5
C23 C21 H24 107.5
C21 C22 H25 109.5
C21 C22 H26 109.5
H25 C22 H26 109.5
C21 C22 H27 109.5
H25 C22 H27 109.5
H26 C22 H27 109.5
C21 C23 H28 109.5
C21 C23 H29 109.5
H28 C23 H29 109.5
C21 C23 H30 109.5
H28 C23 H30 109.5
H29 C23 H30 109.5
C25 C24 C27 72.7(8)
C25 C24 C20 113.4(3)
C27 C24 C20 113.9(5)
C25 C24 C26 110.3(3)
C27 C24 C26 40.4(8)
C20 C24 C26 110.2(2)
C25 C24 C28 38.0(7)
C27 C24 C28 107.5(8)
C20 C24 C28 111.4(4)
C26 C24 C28 136.1(5)
C25 C24 H51 107.6
C27 C24 H51 134.4
C20 C24 H51 107.6
C26 C24 H51 107.6
C28 C24 H51 72.5
C25 C24 H52 134.1
C27 C24 H52 108.0
C20 C24 H52 108.0
C26 C24 H52 71.4
C28 C24 H52 108.0
H51 C24 H52 38.7
C24 C25 H39 109.5
C24 C25 H40 109.5
C24 C25 H41 109.5
C24 C26 H42 109.5
C24 C26 H43 109.5
C24 C26 H44 109.5
C24 C27 H45 109.5
C24 C27 H46 109.5
H45 C27 H46 109.5
C24 C27 H47 109.5
H45 C27 H47 109.5
H46 C27 H47 109.5
C24 C28 H48 109.5
C24 C28 H49 109.5
H48 C28 H49 109.5
C24 C28 H50 109.5
H48 C28 H50 109.5
H49 C28 H50 109.5

loop_
_geom_bond_atom_site_label_1
_geom_bond_atom_site_label_2
_geom_bond_distance
B1 O1 1.373(3)
B1 N2 1.428(3)
B1 N1 1.429(3)
N1 C1 1.403(3)
N1 C3 1.433(3)
C1 C2 1.337(3)
C1 H1 0.9500
C2 N2 1.403(3)
C2 H2 0.9500
N2 C15 1.429(3)
O1 H38 0.8400
C3 C4 1.396(3)
C3 C8 1.404(3)
C4 C5 1.397(3)
C4 C9 1.512(3)
C5 C6 1.379(3)
C5 H4 0.9500
C6 C7 1.385(3)
C6 H5 0.9500
C7 C8 1.391(3)
C7 H6 0.9500
C8 C12 1.520(3)
C9 C11 1.519(3)
C9 C10 1.524(3)
C9 H7 1.0000
C10 H8 0.9800
C10 H9 0.9800
C10 H10 0.9800
C11 H11 0.9800
C11 H12 0.9800
C11 H13 0.9800
C12 C14 1.521(3)
C12 C13 1.532(3)
C12 H14 1.0000
C13 H15 0.9800
C13 H16 0.9800
C13 H17 0.9800
C14 H18 0.9800
C14 H19 0.9800
C14 H20 0.9800
C15 C16 1.401(3)
C15 C20 1.401(3)
C16 C17 1.393(3)
C16 C21 1.516(3)
C17 C18 1.381(3)
C17 H21 0.9500
C18 C19 1.379(3)
C18 H22 0.9500
C19 C20 1.389(3)
C19 H23 0.9500
C20 C24 1.516(3)
C21 C22 1.521(4)
C21 C23 1.530(3)
C21 H24 1.0000
C22 H25 0.9800
C22 H26 0.9800
C22 H27 0.9800
C23 H28 0.9800
C23 H29 0.9800
C23 H30 0.9800
C24 C25 1.497(5)
C24 C27 1.513(12)
C24 C26 1.535(5)
C24 C28 1.580(12)
C24 H51 1.0000
C24 H52 1.0000
C25 H39 0.9800
C25 H40 0.9800
C25 H41 0.9800
C26 H42 0.9800
C26 H43 0.9800
C26 H44 0.9800
C27 H45 0.9800
C27 H46 0.9800
C27 H47 0.9800
C28 H48 0.9800
C28 H49 0.9800
C28 H50 0.9800

loop_
_geom_torsion_atom_site_label_1
_geom_torsion_atom_site_label_2
_geom_torsion_atom_site_label_3
_geom_torsion_atom_site_label_4
_geom_torsion
O1 B1 N1 C1 -178.8(2)
N2 B1 N1 C1 0.9(2)
O1 B1 N1 C3 -5.3(4)
N2 B1 N1 C3 174.41(19)
B1 N1 C1 C2 -1.1(3)
C3 N1 C1 C2 -174.9(2)
N1 C1 C2 N2 0.8(3)
C1 C2 N2 B1 -0.2(3)
C1 C2 N2 C15 -175.51(19)
O1 B1 N2 C2 179.3(2)
N1 B1 N2 C2 -0.5(2)
O1 B1 N2 C15 -5.5(4)
N1 B1 N2 C15 174.75(18)
C1 N1 C3 C4 88.1(3)
B1 N1 C3 C4 -84.3(3)
C1 N1 C3 C8 -93.9(3)
B1 N1 C3 C8 93.7(3)
C8 C3 C4 C5 -3.4(3)
N1 C3 C4 C5 174.51(19)
C8 C3 C4 C9 176.1(2)
N1 C3 C4 C9 -6.0(3)
C3 C4 C5 C6 0.7(3)
C9 C4 C5 C6 -178.8(2)
C4 C5 C6 C7 1.8(3)
C5 C6 C7 C8 -1.7(4)
C6 C7 C8 C3 -0.9(3)
C6 C7 C8 C12 179.2(2)
C4 C3 C8 C7 3.5(3)
N1 C3 C8 C7 -174.39(19)
C4 C3 C8 C12 -176.58(19)
N1 C3 C8 C12 5.5(3)
C3 C4 C9 C11 117.4(2)
C5 C4 C9 C11 -63.2(3)
C3 C4 C9 C10 -118.2(2)
C5 C4 C9 C10 61.2(3)
C7 C8 C12 C14 -32.1(3)
C3 C8 C12 C14 148.0(2)
C7 C8 C12 C13 92.1(3)
C3 C8 C12 C13 -87.8(2)
C2 N2 C15 C16 91.5(3)
B1 N2 C15 C16 -82.9(3)
C2 N2 C15 C20 -91.7(3)
B1 N2 C15 C20 93.9(3)
C20 C15 C16 C17 -3.2(3)
N2 C15 C16 C17 173.5(2)
C20 C15 C16 C21 174.1(2)
N2 C15 C16 C21 -9.2(3)
C15 C16 C17 C18 0.8(4)
C21 C16 C17 C18 -176.5(2)
C16 C17 C18 C19 1.5(4)
C17 C18 C19 C20 -1.5(4)
C18 C19 C20 C15 -0.8(4)
C18 C19 C20 C24 -179.9(2)
C16 C15 C20 C19 3.2(3)
N2 C15 C20 C19 -173.5(2)
C16 C15 C20 C24 -177.7(2)
N2 C15 C20 C24 5.6(3)
C17 C16 C21 C22 -45.0(3)
C15 C16 C21 C22 137.8(2)
C17 C16 C21 C23 79.6(3)
C15 C16 C21 C23 -97.5(2)
C19 C20 C24 C25 -33.3(5)
C15 C20 C24 C25 147.6(4)
C19 C20 C24 C27 47.3(11)
C15 C20 C24 C27 -131.8(11)
C19 C20 C24 C26 90.9(4)
C15 C20 C24 C26 -88.2(4)
C19 C20 C24 C28 -74.5(10)
C15 C20 C24 C28 106.5(10)
